data_1569705
loop_
_publ_author_name
'Zhao, Shuaiqiang'
'Yang, Zhiqiang'
'Zhang, Xiangyu'
'Liu, Haichao'
'Lv, Yingbo'
'Wang, Shiyin'
'Yang, Zhongzhao'
'Zhang, Shi-Tong'
'Yang, Bing'

_publ_section_title
;
 A functional unit combination strategy for enhancing red room-temperature
 phosphorescence.
;
_journal_issue 36
_journal_name_full 'Chemical science'
_journal_page_first 9733
_journal_page_last 9743
_journal_paper_doi 10.1039/d3sc03668e
_journal_volume 14
_journal_year 2023
_chemical_formula_moiety 'C12 H6 N2 S3'
_chemical_formula_sum 'C12 H6 N2 S3'
_chemical_formula_weight 274.37
_chemical_name_systematic thianthreno[2,3-c][1,2,5]thiadiazole
_space_group_crystal_system triclinic
_space_group_IT_number 2
_space_group_name_Hall '-P 1'
_space_group_name_H-M_alt 'P -1'
_atom_sites_solution_hydrogens geom
_atom_sites_solution_primary dual
_audit_creation_date 2022-11-18
_audit_creation_method
;
Olex2 1.2
(compiled 2018.05.29 svn.r3508 for OlexSys, GUI svn.r5506)
;
_audit_update_record
;
2023-08-15 deposited with the CCDC.	2023-08-22 downloaded from the CCDC.
;
_cell_angle_alpha 103.6610(10)
_cell_angle_beta 96.0630(10)
_cell_angle_gamma 98.3570(10)
_cell_formula_units_Z 2
_cell_length_a 3.98040(10)
_cell_length_b 11.8021(4)
_cell_length_c 12.6373(4)
_cell_measurement_reflns_used 9900
_cell_measurement_temperature 293(2)
_cell_measurement_theta_max 27.50
_cell_measurement_theta_min 2.76
_cell_volume 564.66(3)
_computing_cell_refinement 'SAINT V8.40A (?, 2016)'
_computing_data_reduction 'SAINT V8.40A (?, 2016)'
_computing_molecular_graphics 'Olex2 (Dolomanov et al., 2009)'
_computing_publication_material 'Olex2 (Dolomanov et al., 2009)'
_computing_structure_refinement 'ShelXL (Sheldrick, 2015)'
_computing_structure_solution 'ShelXT (Sheldrick, 2015)'
_diffrn_ambient_temperature 293.0
_diffrn_measured_fraction_theta_full 0.990
_diffrn_measured_fraction_theta_max 0.992
_diffrn_measurement_device_type 'Bruker APEX-II CCD'
_diffrn_measurement_method '\f and \w scans'
_diffrn_radiation_type MoK\a
_diffrn_radiation_wavelength 0.71073
_diffrn_reflns_av_R_equivalents 0.0247
_diffrn_reflns_av_unetI/netI 0.0149
_diffrn_reflns_Laue_measured_fraction_full 0.990
_diffrn_reflns_Laue_measured_fraction_max 0.992
_diffrn_reflns_limit_h_max 5
_diffrn_reflns_limit_h_min -5
_diffrn_reflns_limit_k_max 15
_diffrn_reflns_limit_k_min -15
_diffrn_reflns_limit_l_max 16
_diffrn_reflns_limit_l_min -16
_diffrn_reflns_number 23770
_diffrn_reflns_point_group_measured_fraction_full 0.990
_diffrn_reflns_point_group_measured_fraction_max 0.992
_diffrn_reflns_theta_full 25.242
_diffrn_reflns_theta_max 27.509
_diffrn_reflns_theta_min 2.759
_diffrn_standards_number 0
_exptl_absorpt_coefficient_mu 0.629
_exptl_absorpt_correction_type none
_exptl_crystal_colour yellow
_exptl_crystal_density_diffrn 1.614
_exptl_crystal_description block
_exptl_crystal_F_000 280
_exptl_crystal_preparation Luminescent
_exptl_crystal_recrystallization_method 'Re-crystallisation from solvent: dichloromethane/n-hexane'
_refine_diff_density_max 0.294
_refine_diff_density_min -0.405
_refine_diff_density_rms 0.062
_refine_ls_extinction_method none
_refine_ls_goodness_of_fit_ref 1.098
_refine_ls_hydrogen_treatment constr
_refine_ls_matrix_type full
_refine_ls_number_parameters 154
_refine_ls_number_reflns 2572
_refine_ls_number_restraints 0
_refine_ls_restrained_S_all 1.098
_refine_ls_R_factor_all 0.0320
_refine_ls_R_factor_gt 0.0305
_refine_ls_shift/su_max 0.000
_refine_ls_shift/su_mean 0.000
_refine_ls_structure_factor_coef Fsqd
_refine_ls_weighting_details 'w=1/[\s^2^(Fo^2^)+(0.0401P)^2^+0.2311P] where P=(Fo^2^+2Fc^2^)/3'
_refine_ls_weighting_scheme calc
_refine_ls_wR_factor_gt 0.0788
_refine_ls_wR_factor_ref 0.0805
_reflns_Friedel_coverage 0.000
_reflns_number_gt 2454
_reflns_number_total 2572
_reflns_threshold_expression 'I > 2\s(I)'
_cod_data_source_file d3sc03668e2.cif
_cod_data_source_block ss-bzt
_cod_depositor_comments 'Adding full bibliography for 1569705--1569707.cif.'
_cod_database_code 1569705
_shelx_shelxl_version_number 2018/3
_shelx_space_group_comment
;
The symmetry employed for this shelxl refinement is uniquely defined
by the following loop, which should always be used as a source of
symmetry information in preference to the above space-group names.
They are only intended as comments.
;
_olex2_refinement_description
;
1. Fixed Uiso
 At 1.2 times of:
  All C(H) groups
2.a Aromatic/amide H refined with riding coordinates:
 C6(H6), C9(H9), C3(H3), C12(H12), C11(H11), C10(H10)
;
_olex2_submission_special_instructions 'No special instructions were received'

loop_
_space_group_symop_operation_xyz
'x, y, z'
'-x, -y, -z'

loop_
_atom_site_label
_atom_site_type_symbol
_atom_site_fract_x
_atom_site_fract_y
_atom_site_fract_z
_atom_site_U_iso_or_equiv
_atom_site_adp_type
_atom_site_occupancy
_atom_site_site_symmetry_order
_atom_site_calc_flag
_atom_site_refinement_flags_posn
_atom_site_refinement_flags_adp
_atom_site_refinement_flags_occupancy
_atom_site_disorder_assembly
_atom_site_disorder_group
S2 S 0.18795(10) 0.57497(3) 0.13180(3) 0.03487(11) Uani 1 1 d . . . . .
S3 S 0.04057(10) 0.55649(3) 0.37344(3) 0.03506(11) Uani 1 1 d . . . . .
S1 S 0.35328(13) 0.04849(4) 0.14408(4) 0.04977(14) Uani 1 1 d . . . . .
N2 N 0.2609(4) 0.12798(12) 0.25608(12) 0.0444(3) Uani 1 1 d . . . . .
N1 N 0.3806(4) 0.14238(12) 0.06925(12) 0.0446(3) Uani 1 1 d . . . . .
C8 C 0.3075(3) 0.68015(12) 0.35401(11) 0.0286(3) Uani 1 1 d . . . . .
C5 C 0.2342(3) 0.44593(12) 0.17515(11) 0.0280(3) Uani 1 1 d . . . . .
C7 C 0.3713(4) 0.68887(12) 0.25001(11) 0.0295(3) Uani 1 1 d . . . . .
C4 C 0.1651(3) 0.43751(12) 0.28259(11) 0.0273(3) Uani 1 1 d . . . . .
C1 C 0.3143(4) 0.24425(13) 0.13186(12) 0.0335(3) Uani 1 1 d . . . . .
C6 C 0.3138(4) 0.35209(13) 0.10128(11) 0.0337(3) Uani 1 1 d . . . . .
H6 H 0.367353 0.359198 0.031365 0.040 Uiso 1 1 calc R . . . .
C9 C 0.4482(4) 0.77280(13) 0.44603(13) 0.0363(3) Uani 1 1 d . . . . .
H9 H 0.410985 0.766217 0.517534 0.044 Uiso 1 1 calc R . . . .
C2 C 0.2447(4) 0.23553(13) 0.23860(12) 0.0328(3) Uani 1 1 d . . . . .
C3 C 0.1747(4) 0.33500(13) 0.31492(12) 0.0332(3) Uani 1 1 d . . . . .
H3 H 0.135261 0.330770 0.386840 0.040 Uiso 1 1 calc R . . . .
C12 C 0.5715(4) 0.79080(14) 0.23766(14) 0.0390(3) Uani 1 1 d . . . . .
H12 H 0.618270 0.796571 0.166752 0.047 Uiso 1 1 calc R . . . .
C11 C 0.7021(4) 0.88369(14) 0.32932(16) 0.0458(4) Uani 1 1 d . . . . .
H11 H 0.833560 0.954115 0.320956 0.055 Uiso 1 1 calc R . . . .
C10 C 0.6417(4) 0.87418(14) 0.43272(15) 0.0439(4) Uani 1 1 d . . . . .
H10 H 0.734073 0.937889 0.495248 0.053 Uiso 1 1 calc R . . . .

loop_
_atom_site_aniso_label
_atom_site_aniso_U_11
_atom_site_aniso_U_22
_atom_site_aniso_U_33
_atom_site_aniso_U_23
_atom_site_aniso_U_13
_atom_site_aniso_U_12
S2 0.0467(2) 0.03298(19) 0.02557(17) 0.01112(13) 0.00012(14) 0.00688(15)
S3 0.0419(2) 0.03210(19) 0.03462(19) 0.00874(14) 0.01806(15) 0.00822(14)
S1 0.0679(3) 0.0315(2) 0.0498(3) 0.00649(17) 0.0093(2) 0.01437(19)
N2 0.0589(9) 0.0311(6) 0.0459(8) 0.0128(6) 0.0105(6) 0.0098(6)
N1 0.0596(9) 0.0346(7) 0.0382(7) 0.0029(5) 0.0089(6) 0.0127(6)
C8 0.0283(6) 0.0273(6) 0.0314(6) 0.0074(5) 0.0043(5) 0.0096(5)
C5 0.0283(6) 0.0296(6) 0.0257(6) 0.0084(5) 0.0020(5) 0.0031(5)
C7 0.0304(6) 0.0277(6) 0.0324(7) 0.0095(5) 0.0036(5) 0.0086(5)
C4 0.0264(6) 0.0288(6) 0.0259(6) 0.0065(5) 0.0046(5) 0.0027(5)
C1 0.0357(7) 0.0327(7) 0.0299(7) 0.0043(5) 0.0039(5) 0.0055(5)
C6 0.0412(8) 0.0358(7) 0.0238(6) 0.0073(5) 0.0060(5) 0.0052(6)
C9 0.0375(7) 0.0356(7) 0.0341(7) 0.0035(6) 0.0024(6) 0.0122(6)
C2 0.0351(7) 0.0296(7) 0.0340(7) 0.0101(5) 0.0047(5) 0.0036(5)
C3 0.0395(7) 0.0337(7) 0.0290(6) 0.0113(5) 0.0099(5) 0.0059(6)
C12 0.0429(8) 0.0326(7) 0.0462(8) 0.0158(6) 0.0123(7) 0.0086(6)
C11 0.0426(9) 0.0289(7) 0.0639(11) 0.0108(7) 0.0069(8) 0.0028(6)
C10 0.0405(8) 0.0320(7) 0.0512(9) -0.0019(6) -0.0011(7) 0.0068(6)

loop_
_atom_type_symbol
_atom_type_description
_atom_type_scat_dispersion_real
_atom_type_scat_dispersion_imag
_atom_type_scat_source
C C 0.0033 0.0016 'International Tables Vol C Tables 4.2.6.8 and 6.1.1.4'
H H 0.0000 0.0000 'International Tables Vol C Tables 4.2.6.8 and 6.1.1.4'
N N 0.0061 0.0033 'International Tables Vol C Tables 4.2.6.8 and 6.1.1.4'
S S 0.1246 0.1234 'International Tables Vol C Tables 4.2.6.8 and 6.1.1.4'

loop_
_geom_angle_atom_site_label_1
_geom_angle_atom_site_label_2
_geom_angle_atom_site_label_3
_geom_angle
_geom_angle_site_symmetry_1
_geom_angle_site_symmetry_3
_geom_angle_publ_flag
C7 S2 C5 102.58(6) . . ?
C8 S3 C4 102.56(6) . . ?
N2 S1 N1 101.24(7) . . ?
C2 N2 S1 106.13(11) . . ?
C1 N1 S1 106.06(11) . . ?
C7 C8 S3 121.77(10) . . ?
C7 C8 C9 119.86(13) . . ?
C9 C8 S3 118.34(11) . . ?
C4 C5 S2 120.28(10) . . ?
C6 C5 S2 118.21(10) . . ?
C6 C5 C4 121.36(12) . . ?
C8 C7 S2 120.91(10) . . ?
C8 C7 C12 119.97(13) . . ?
C12 C7 S2 119.07(11) . . ?
C5 C4 S3 120.57(10) . . ?
C3 C4 S3 118.07(10) . . ?
C3 C4 C5 121.25(12) . . ?
N1 C1 C6 126.40(14) . . ?
N1 C1 C2 113.09(14) . . ?
C6 C1 C2 120.50(13) . . ?
C5 C6 C1 118.22(13) . . ?
C10 C9 C8 119.70(15) . . ?
N2 C2 C1 113.48(14) . . ?
N2 C2 C3 126.31(14) . . ?
C3 C2 C1 120.20(13) . . ?
C4 C3 C2 118.40(13) . . ?
C11 C12 C7 119.69(15) . . ?
C10 C11 C12 120.20(15) . . ?
C11 C10 C9 120.55(15) . . ?

loop_
_geom_bond_atom_site_label_1
_geom_bond_atom_site_label_2
_geom_bond_distance
_geom_bond_site_symmetry_2
_geom_bond_publ_flag
S2 C5 1.7628(14) . ?
S2 C7 1.7628(14) . ?
S3 C8 1.7587(14) . ?
S3 C4 1.7598(14) . ?
S1 N2 1.6130(15) . ?
S1 N1 1.6172(15) . ?
N2 C2 1.3480(19) . ?
N1 C1 1.3522(19) . ?
C8 C7 1.3890(19) . ?
C8 C9 1.395(2) . ?
C5 C4 1.4366(18) . ?
C5 C6 1.369(2) . ?
C7 C12 1.394(2) . ?
C4 C3 1.3695(19) . ?
C1 C6 1.415(2) . ?
C1 C2 1.429(2) . ?
C9 C10 1.381(2) . ?
C2 C3 1.415(2) . ?
C12 C11 1.386(2) . ?
C11 C10 1.381(3) . ?
